data_1545403
loop_
_publ_author_name
'Chan, Chieh-Kai'
'Tsai, Yu-Lin'
'Chang, Meng-Yang'

_publ_section_title
;
 Construction of Nitrated Benzo[3.3.1]bicyclic Acetal/Ketal Core via
 Nitration of o-Carbonyl Allylbenzenes.
;
_journal_issue 6
_journal_name_full 'Organic letters'
_journal_page_first 1358
_journal_page_last 1361
_journal_paper_doi 10.1021/acs.orglett.7b00245
_journal_volume 19
_journal_year 2017
_chemical_formula_sum 'C16 H11 N O2'
_chemical_formula_weight 249.25
_space_group_crystal_system monoclinic
_space_group_IT_number 14
_space_group_name_Hall '-P 2yn'
_space_group_name_H-M_alt 'P 1 21/n 1'
_symmetry_space_group_name_Hall '-P 2yn'
_symmetry_space_group_name_H-M 'P 1 21/n 1'
_atom_sites_solution_hydrogens geom
_audit_creation_method SHELXL-2014/6
_cell_angle_alpha 90
_cell_angle_beta 94.039(11)
_cell_angle_gamma 90
_cell_formula_units_Z 8
_cell_length_a 11.694(4)
_cell_length_b 14.981(6)
_cell_length_c 13.855(5)
_cell_measurement_reflns_used 2417
_cell_measurement_temperature 100(2)
_cell_measurement_theta_max 26.1275
_cell_measurement_theta_min 2.2127
_cell_volume 2421.2(15)
_computing_cell_refinement 'SAINT V8.34A (Bruker AXS Inc., 2013)'
_computing_data_collection 'Bruker APEX2'
_computing_data_reduction 'SAINT V8.34A (Bruker AXS Inc., 2013)'
_computing_molecular_graphics 'Bruker SHELXTL'
_computing_publication_material 'Bruker SHELXTL'
_computing_structure_refinement 'SHELXL-2014/6 (Sheldrick, 2014)'
_diffrn_ambient_temperature 100(2)
_diffrn_detector_area_resol_mean 8.3333
_diffrn_measured_fraction_theta_full 0.999
_diffrn_measured_fraction_theta_max 0.993
_diffrn_measurement_device_type 'Bruker APEX-II CCD'
_diffrn_measurement_method '\f and \w scans'
_diffrn_radiation_type MoK\a
_diffrn_radiation_wavelength 0.71073
_diffrn_reflns_av_R_equivalents 0.0652
_diffrn_reflns_av_unetI/netI 0.0550
_diffrn_reflns_Laue_measured_fraction_full 0.999
_diffrn_reflns_Laue_measured_fraction_max 0.993
_diffrn_reflns_limit_h_max 14
_diffrn_reflns_limit_h_min -11
_diffrn_reflns_limit_k_max 18
_diffrn_reflns_limit_k_min -18
_diffrn_reflns_limit_l_max 14
_diffrn_reflns_limit_l_min -17
_diffrn_reflns_number 20987
_diffrn_reflns_point_group_measured_fraction_full 0.999
_diffrn_reflns_point_group_measured_fraction_max 0.993
_diffrn_reflns_theta_full 25.242
_diffrn_reflns_theta_max 26.538
_diffrn_reflns_theta_min 2.005
_exptl_absorpt_coefficient_mu 0.091
_exptl_absorpt_correction_T_max 0.9485
_exptl_absorpt_correction_T_min 0.8336
_exptl_absorpt_correction_type multi-scan
_exptl_absorpt_process_details 'SADABS V2014/4 (Bruker AXS Inc.)'
_exptl_crystal_colour Colorless
_exptl_crystal_density_diffrn 1.368
_exptl_crystal_density_meas ?
_exptl_crystal_density_method 'not measured'
_exptl_crystal_description Tabullar
_exptl_crystal_F_000 1040
_exptl_crystal_size_max 0.15
_exptl_crystal_size_mid 0.14
_exptl_crystal_size_min 0.05
_refine_diff_density_max 0.331
_refine_diff_density_min -0.278
_refine_diff_density_rms 0.060
_refine_ls_extinction_method none
_refine_ls_goodness_of_fit_ref 1.029
_refine_ls_hydrogen_treatment constr
_refine_ls_matrix_type full
_refine_ls_number_parameters 343
_refine_ls_number_reflns 4997
_refine_ls_number_restraints 0
_refine_ls_restrained_S_all 1.029
_refine_ls_R_factor_all 0.0871
_refine_ls_R_factor_gt 0.0515
_refine_ls_shift/su_max 0.000
_refine_ls_shift/su_mean 0.000
_refine_ls_structure_factor_coef Fsqd
_refine_ls_weighting_details 'w=1/[\s^2^(Fo^2^)+(0.0758P)^2^+0.2897P] where P=(Fo^2^+2Fc^2^)/3'
_refine_ls_weighting_scheme calc
_refine_ls_wR_factor_gt 0.1267
_refine_ls_wR_factor_ref 0.1476
_reflns_Friedel_coverage 0.000
_reflns_number_gt 3330
_reflns_number_total 4997
_reflns_threshold_expression 'I > 2\s(I)'
_cod_data_source_file ol7b00245_si_008.cif
_cod_data_source_block mo_161123_0m
_cod_depositor_comments
;
The following automatic conversions were performed:

'_exptl_crystal_density_meas' value 'not measured' was changed to '?'
- the value is perceived as not measured.

Automatic conversion script
Id: cif_fix_values 4973 2017-02-22 13:04:09Z antanas 

 Adding full bibliography for 1545398--1545406.cif.

2019-01-18
Z value and formula fixed to values more according to usual
chemical conventions.                 miguel
;
_cod_original_formula_sum 'C32 H22 N2 O4'
_cod_original_formula_weight 498.51
_cod_original_formula_units_Z 4
_cod_original_cell_volume 2421.4(15)
_cod_database_code 1545403
_shelx_space_group_comment
;
The symmetry employed for this shelxl refinement is uniquely defined
by the following loop, which should always be used as a source of
symmetry information in preference to the above space-group names.
They are only intended as comments.
;
_shelxl_version_number 2014/6

loop_
_space_group_symop_operation_xyz
'x, y, z'
'-x+1/2, y+1/2, -z+1/2'
'-x, -y, -z'
'x-1/2, -y-1/2, z-1/2'

loop_
_atom_site_label
_atom_site_type_symbol
_atom_site_fract_x
_atom_site_fract_y
_atom_site_fract_z
_atom_site_U_iso_or_equiv
_atom_site_adp_type
_atom_site_occupancy
_atom_site_site_symmetry_order
_atom_site_calc_flag
_atom_site_refinement_flags_posn
_atom_site_refinement_flags_adp
O1 O 0.99523(12) 0.01911(11) 0.24748(11) 0.0290(4) Uani 1 1 d . .
O2 O 0.89710(13) 0.12841(10) 0.30294(11) 0.0290(4) Uani 1 1 d . .
O3 O 0.65774(13) 0.85894(10) 0.73712(11) 0.0291(4) Uani 1 1 d . .
O4 O 0.73829(12) 0.74443(12) 0.67425(11) 0.0318(4) Uani 1 1 d . .
N1 N 0.90468(14) 0.05848(12) 0.25776(12) 0.0193(4) Uani 1 1 d . .
N2 N 0.65398(14) 0.79046(12) 0.68824(12) 0.0194(4) Uani 1 1 d . .
C1 C 0.7500(2) -0.00265(14) -0.09069(16) 0.0255(5) Uani 1 1 d . .
H1 H 0.7397 -0.0094 -0.1589 0.031 Uiso 1 1 calc R U
C2 C 0.66798(18) -0.03238(14) -0.03425(16) 0.0239(5) Uani 1 1 d . .
H3 H 0.6007 -0.0596 -0.0632 0.029 Uiso 1 1 calc R U
C3 C 0.68196(17) -0.02316(13) 0.06820(15) 0.0196(5) Uani 1 1 d . .
C4 C 0.78615(16) 0.01427(12) 0.11066(14) 0.0159(4) Uani 1 1 d . .
C5 C 0.79753(15) 0.01955(13) 0.21300(14) 0.0150(4) Uani 1 1 d . .
C6 C 0.71440(16) -0.00620(13) 0.27281(15) 0.0167(4) Uani 1 1 d . .
C7 C 0.72915(16) -0.00206(12) 0.38016(15) 0.0165(4) Uani 1 1 d . .
C8 C 0.64352(17) 0.03680(13) 0.43170(16) 0.0220(5) Uani 1 1 d . .
H7 H 0.5776 0.0618 0.3979 0.026 Uiso 1 1 calc R U
C9 C 0.65445(18) 0.03901(14) 0.53192(17) 0.0255(5) Uani 1 1 d . .
H8 H 0.5962 0.0659 0.5665 0.031 Uiso 1 1 calc R U
C10 C 0.75026(19) 0.00207(14) 0.58210(16) 0.0237(5) Uani 1 1 d . .
H2 H 0.7574 0.0039 0.6508 0.028 Uiso 1 1 calc R U
C11 C 0.86902(17) 0.04586(13) 0.04937(15) 0.0185(4) Uani 1 1 d . .
H5 H 0.9376 0.0725 0.0766 0.022 Uiso 1 1 calc R U
C12 C 0.85089(18) 0.03828(14) -0.04912(16) 0.0228(5) Uani 1 1 d . .
H4 H 0.9064 0.0607 -0.0898 0.027 Uiso 1 1 calc R U
C13 C 0.82483(16) -0.03969(13) 0.43146(15) 0.0176(4) Uani 1 1 d . .
H6 H 0.8832 -0.0670 0.3973 0.021 Uiso 1 1 calc R U
C14 C 0.83495(18) -0.03732(14) 0.53202(15) 0.0220(5) Uani 1 1 d . .
H9 H 0.9002 -0.0628 0.5663 0.026 Uiso 1 1 calc R U
C15 C 0.61098(16) -0.04050(13) 0.22699(16) 0.0210(5) Uani 1 1 d . .
H11 H 0.5506 -0.0573 0.2656 0.025 Uiso 1 1 calc R U
C16 C 0.59638(17) -0.04982(14) 0.12914(16) 0.0229(5) Uani 1 1 d . .
H10 H 0.5271 -0.0748 0.1013 0.027 Uiso 1 1 calc R U
C17 C 0.48999(17) 0.74281(13) 1.01435(15) 0.0184(4) Uani 1 1 d . .
H12 H 0.4960 0.7422 1.0831 0.022 Uiso 1 1 calc R U
C18 C 0.56743(17) 0.69535(13) 0.96345(15) 0.0179(4) Uani 1 1 d . .
H22 H 0.6264 0.6619 0.9974 0.021 Uiso 1 1 calc R U
C19 C 0.55956(16) 0.69627(13) 0.86298(14) 0.0166(4) Uani 1 1 d . .
H21 H 0.6137 0.6641 0.8286 0.020 Uiso 1 1 calc R U
C20 C 0.47218(16) 0.74442(12) 0.81205(15) 0.0153(4) Uani 1 1 d . .
C21 C 0.45642(16) 0.74278(12) 0.70447(14) 0.0142(4) Uani 1 1 d . .
C22 C 0.54126(16) 0.76169(13) 0.64475(14) 0.0146(4) Uani 1 1 d . .
C23 C 0.52653(16) 0.75932(12) 0.54181(14) 0.0140(4) Uani 1 1 d . .
C24 C 0.41600(16) 0.73357(13) 0.50031(14) 0.0148(4) Uani 1 1 d . .
C25 C 0.39614(17) 0.73068(13) 0.39812(14) 0.0175(4) Uani 1 1 d . .
H16 H 0.3233 0.7128 0.3701 0.021 Uiso 1 1 calc R U
C26 C 0.48049(17) 0.75328(13) 0.33996(15) 0.0188(4) Uani 1 1 d . .
H13 H 0.4665 0.7513 0.2716 0.023 Uiso 1 1 calc R U
C27 C 0.34791(17) 0.71841(13) 0.65991(15) 0.0178(4) Uani 1 1 d . .
H18 H 0.2870 0.7050 0.6994 0.021 Uiso 1 1 calc R U
C28 C 0.32901(16) 0.71377(13) 0.56194(15) 0.0178(4) Uani 1 1 d . .
H17 H 0.2554 0.6968 0.5347 0.021 Uiso 1 1 calc R U
C29 C 0.58921(17) 0.77967(14) 0.38157(15) 0.0197(5) Uani 1 1 d . .
H15 H 0.6475 0.7954 0.3403 0.024 Uiso 1 1 calc R U
C30 C 0.61261(17) 0.78313(13) 0.47983(15) 0.0169(4) Uani 1 1 d . .
H14 H 0.6861 0.8014 0.5061 0.020 Uiso 1 1 calc R U
C31 C 0.39420(16) 0.79168(13) 0.86403(14) 0.0163(4) Uani 1 1 d . .
H20 H 0.3343 0.8244 0.8304 0.020 Uiso 1 1 calc R U
C32 C 0.40337(17) 0.79136(13) 0.96457(15) 0.0188(4) Uani 1 1 d . .
H19 H 0.3504 0.8244 0.9993 0.023 Uiso 1 1 calc R U

loop_
_atom_site_aniso_label
_atom_site_aniso_U_11
_atom_site_aniso_U_22
_atom_site_aniso_U_33
_atom_site_aniso_U_23
_atom_site_aniso_U_13
_atom_site_aniso_U_12
O1 0.0162(7) 0.0479(11) 0.0225(9) 0.0007(7) -0.0008(6) 0.0001(7)
O2 0.0403(9) 0.0274(9) 0.0202(9) -0.0095(7) 0.0088(7) -0.0164(7)
O3 0.0370(9) 0.0296(9) 0.0206(9) -0.0059(7) 0.0015(7) -0.0172(7)
O4 0.0151(7) 0.0536(11) 0.0267(10) -0.0010(8) 0.0000(6) 0.0022(7)
N1 0.0208(9) 0.0256(10) 0.0116(9) 0.0002(7) 0.0014(7) -0.0055(7)
N2 0.0206(9) 0.0270(10) 0.0106(9) 0.0024(7) 0.0016(7) -0.0073(7)
C1 0.0404(13) 0.0193(11) 0.0155(11) -0.0039(9) -0.0066(10) 0.0064(10)
C2 0.0294(12) 0.0168(11) 0.0234(13) -0.0042(9) -0.0131(9) 0.0048(9)
C3 0.0241(11) 0.0120(10) 0.0215(12) -0.0016(8) -0.0070(8) 0.0048(8)
C4 0.0196(10) 0.0113(9) 0.0161(11) -0.0022(8) -0.0026(8) 0.0037(8)
C5 0.0153(9) 0.0124(9) 0.0167(11) -0.0039(8) -0.0025(8) 0.0004(7)
C6 0.0175(10) 0.0123(10) 0.0202(11) 0.0019(8) 0.0009(8) 0.0027(8)
C7 0.0206(10) 0.0106(9) 0.0185(11) 0.0007(8) 0.0038(8) -0.0007(8)
C8 0.0204(10) 0.0161(11) 0.0304(13) 0.0035(9) 0.0083(9) -0.0007(8)
C9 0.0311(12) 0.0177(11) 0.0298(13) -0.0022(9) 0.0176(10) -0.0038(9)
C10 0.0387(13) 0.0162(10) 0.0172(11) -0.0008(9) 0.0102(9) -0.0108(9)
C11 0.0203(10) 0.0177(10) 0.0170(11) -0.0023(8) -0.0021(8) 0.0027(8)
C12 0.0317(12) 0.0179(11) 0.0186(12) -0.0015(9) 0.0017(9) 0.0059(9)
C13 0.0189(10) 0.0155(10) 0.0189(11) -0.0010(8) 0.0048(8) -0.0013(8)
C14 0.0269(11) 0.0198(11) 0.0192(12) 0.0032(9) 0.0001(9) -0.0042(9)
C15 0.0155(10) 0.0170(11) 0.0302(13) 0.0039(9) 0.0002(9) 0.0003(8)
C16 0.0182(10) 0.0164(11) 0.0327(14) 0.0011(9) -0.0082(9) 0.0008(8)
C17 0.0252(11) 0.0180(11) 0.0115(11) 0.0008(8) -0.0011(8) -0.0054(8)
C18 0.0204(10) 0.0168(10) 0.0162(11) 0.0041(8) -0.0009(8) -0.0019(8)
C19 0.0144(9) 0.0179(10) 0.0176(11) 0.0007(8) 0.0017(8) -0.0006(8)
C20 0.0172(9) 0.0124(10) 0.0167(11) 0.0020(8) 0.0027(8) -0.0035(8)
C21 0.0174(10) 0.0109(9) 0.0143(11) 0.0013(8) 0.0007(8) 0.0011(7)
C22 0.0152(9) 0.0139(10) 0.0140(11) -0.0005(8) -0.0026(8) -0.0006(7)
C23 0.0184(10) 0.0097(9) 0.0139(11) -0.0007(8) 0.0002(8) 0.0014(7)
C24 0.0191(10) 0.0131(10) 0.0121(10) 0.0007(8) -0.0002(8) 0.0023(7)
C25 0.0200(10) 0.0162(10) 0.0155(11) -0.0027(8) -0.0034(8) 0.0015(8)
C26 0.0271(11) 0.0186(11) 0.0107(11) -0.0010(8) 0.0010(8) 0.0058(8)
C27 0.0172(10) 0.0180(10) 0.0185(11) 0.0037(8) 0.0028(8) -0.0025(8)
C28 0.0150(10) 0.0171(10) 0.0208(12) 0.0019(8) -0.0023(8) -0.0030(8)
C29 0.0234(11) 0.0201(11) 0.0163(11) 0.0019(9) 0.0061(8) 0.0023(8)
C30 0.0183(10) 0.0146(10) 0.0179(11) -0.0013(8) 0.0010(8) 0.0003(8)
C31 0.0167(10) 0.0160(10) 0.0162(11) 0.0020(8) 0.0006(8) 0.0011(8)
C32 0.0228(10) 0.0150(10) 0.0188(11) -0.0007(8) 0.0042(8) 0.0010(8)

loop_
_atom_type_symbol
_atom_type_description
_atom_type_scat_dispersion_real
_atom_type_scat_dispersion_imag
_atom_type_scat_source
C C 0.0033 0.0016 'International Tables Vol C Tables 4.2.6.8 and 6.1.1.4'
H H 0.0000 0.0000 'International Tables Vol C Tables 4.2.6.8 and 6.1.1.4'
N N 0.0061 0.0033 'International Tables Vol C Tables 4.2.6.8 and 6.1.1.4'
O O 0.0106 0.0060 'International Tables Vol C Tables 4.2.6.8 and 6.1.1.4'

loop_
_geom_angle_atom_site_label_1
_geom_angle_atom_site_label_2
_geom_angle_atom_site_label_3
_geom_angle
O2 N1 O1 124.24(17)
O2 N1 C5 117.48(16)
O1 N1 C5 118.28(17)
O3 N2 O4 123.87(18)
O3 N2 C22 117.75(17)
O4 N2 C22 118.38(17)
C2 C1 C12 120.8(2)
C2 C1 H1 119.6
C12 C1 H1 119.6
C1 C2 C3 120.5(2)
C1 C2 H3 119.8
C3 C2 H3 119.8
C16 C3 C2 122.16(19)
C16 C3 C4 118.97(19)
C2 C3 C4 118.87(19)
C11 C4 C5 124.20(18)
C11 C4 C3 118.96(19)
C5 C4 C3 116.80(18)
C6 C5 C4 124.50(18)
C6 C5 N1 118.15(18)
C4 C5 N1 117.32(16)
C5 C6 C15 116.56(19)
C5 C6 C7 123.62(18)
C15 C6 C7 119.80(17)
C8 C7 C13 118.94(19)
C8 C7 C6 119.47(18)
C13 C7 C6 121.54(17)
C9 C8 C7 120.2(2)
C9 C8 H7 119.9
C7 C8 H7 119.9
C8 C9 C10 120.36(19)
C8 C9 H8 119.8
C10 C9 H8 119.8
C14 C10 C9 120.0(2)
C14 C10 H2 120.0
C9 C10 H2 120.0
C12 C11 C4 120.37(19)
C12 C11 H5 119.8
C4 C11 H5 119.8
C11 C12 C1 120.5(2)
C11 C12 H4 119.8
C1 C12 H4 119.8
C14 C13 C7 120.44(18)
C14 C13 H6 119.8
C7 C13 H6 119.8
C10 C14 C13 120.1(2)
C10 C14 H9 120.0
C13 C14 H9 120.0
C16 C15 C6 121.65(19)
C16 C15 H11 119.2
C6 C15 H11 119.2
C15 C16 C3 121.47(19)
C15 C16 H10 119.3
C3 C16 H10 119.3
C18 C17 C32 119.76(19)
C18 C17 H12 120.1
C32 C17 H12 120.1
C17 C18 C19 120.43(19)
C17 C18 H22 119.8
C19 C18 H22 119.8
C18 C19 C20 120.32(18)
C18 C19 H21 119.8
C20 C19 H21 119.8
C31 C20 C19 118.81(18)
C31 C20 C21 119.08(17)
C19 C20 C21 122.03(17)
C22 C21 C27 117.08(18)
C22 C21 C20 123.99(18)
C27 C21 C20 118.92(17)
C21 C22 C23 124.03(18)
C21 C22 N2 118.67(18)
C23 C22 N2 117.24(16)
C30 C23 C22 124.10(18)
C30 C23 C24 119.06(18)
C22 C23 C24 116.82(17)
C28 C24 C25 121.68(18)
C28 C24 C23 119.02(18)
C25 C24 C23 119.28(17)
C26 C25 C24 120.60(19)
C26 C25 H16 119.7
C24 C25 H16 119.7
C25 C26 C29 119.78(19)
C25 C26 H13 120.1
C29 C26 H13 120.1
C28 C27 C21 121.62(18)
C28 C27 H18 119.2
C21 C27 H18 119.2
C27 C28 C24 121.42(18)
C27 C28 H17 119.3
C24 C28 H17 119.3
C30 C29 C26 121.74(18)
C30 C29 H15 119.1
C26 C29 H15 119.1
C29 C30 C23 119.53(18)
C29 C30 H14 120.2
C23 C30 H14 120.2
C32 C31 C20 120.60(18)
C32 C31 H20 119.7
C20 C31 H20 119.7
C31 C32 C17 120.08(18)
C31 C32 H19 120.0
C17 C32 H19 120.0

loop_
_geom_bond_atom_site_label_1
_geom_bond_atom_site_label_2
_geom_bond_distance
O1 N1 1.229(2)
O2 N1 1.227(2)
O3 N2 1.228(2)
O4 N2 1.230(2)
N1 C5 1.478(2)
N2 C22 1.475(2)
C1 C2 1.355(3)
C1 C12 1.415(3)
C1 H1 0.9500
C2 C3 1.424(3)
C2 H3 0.9500
C3 C16 1.412(3)
C3 C4 1.430(3)
C4 C11 1.414(3)
C4 C5 1.417(3)
C5 C6 1.376(3)
C6 C15 1.422(3)
C6 C7 1.487(3)
C7 C8 1.397(3)
C7 C13 1.401(3)
C8 C9 1.386(3)
C8 H7 0.9500
C9 C10 1.391(3)
C9 H8 0.9500
C10 C14 1.381(3)
C10 H2 0.9500
C11 C12 1.371(3)
C11 H5 0.9500
C12 H4 0.9500
C13 C14 1.391(3)
C13 H6 0.9500
C14 H9 0.9500
C15 C16 1.362(3)
C15 H11 0.9500
C16 H10 0.9500
C17 C18 1.383(3)
C17 C32 1.390(3)
C17 H12 0.9500
C18 C19 1.389(3)
C18 H22 0.9500
C19 C20 1.400(3)
C19 H21 0.9500
C20 C31 1.394(3)
C20 C21 1.489(3)
C21 C22 1.366(3)
C21 C27 1.419(3)
C22 C23 1.425(3)
C23 C30 1.414(3)
C23 C24 1.430(3)
C24 C28 1.405(3)
C24 C25 1.419(3)
C25 C26 1.360(3)
C25 H16 0.9500
C26 C29 1.415(3)
C26 H13 0.9500
C27 C28 1.362(3)
C27 H18 0.9500
C28 H17 0.9500
C29 C30 1.371(3)
C29 H15 0.9500
C30 H14 0.9500
C31 C32 1.390(3)
C31 H20 0.9500
C32 H19 0.9500
